data_7049043
loop_
_publ_author_name
'Pan, Yue'
'Su, Hai-Quan'
'Zhou, En-Long'
'Yin, Hong-Zong'
'Shao, Kui-Zhan'
'Su, Zhong-Min'

_publ_section_title
;
 A stable mixed lanthanide metal-organic framework for highly sensitive
 thermometry.
;
_journal_issue 11
_journal_name_full 'Dalton transactions (Cambridge, England : 2003)'
_journal_page_first 3723
_journal_page_last 3729
_journal_paper_doi 10.1039/c9dt00217k
_journal_volume 48
_journal_year 2019
_chemical_formula_moiety 'C16 H6 Eu O8'
_chemical_formula_sum 'C16 H6 Eu O8'
_chemical_formula_weight 478.17
_space_group_crystal_system trigonal
_space_group_IT_number 152
_space_group_name_Hall 'P 31 2"'
_space_group_name_H-M_alt 'P 31 2 1'
_symmetry_space_group_name_Hall 'P 31 2"'
_symmetry_space_group_name_H-M 'P 31 2 1'
_atom_sites_solution_hydrogens geom
_audit_creation_date 2019-02-13
_audit_creation_method
;
Olex2 1.2-beta
(compiled 2018.05.29 svn.r3508 for OlexSys, GUI svn.r5506)
;
_audit_update_record
;
2019-02-14 deposited with the CCDC.    2019-02-15 downloaded from the CCDC.
;
_cell_angle_alpha 90
_cell_angle_beta 90
_cell_angle_gamma 120
_cell_formula_units_Z 6
_cell_length_a 13.8165(16)
_cell_length_b 13.8165(16)
_cell_length_c 22.984(3)
_cell_measurement_reflns_used 5021
_cell_measurement_temperature 296(2)
_cell_measurement_theta_max 25.127
_cell_measurement_theta_min 1.628
_cell_volume 3799.7(8)
_computing_cell_refinement 'SAINT+ Ver. 2016.5-0 (Bruker-AXS, 2016)'
_computing_data_collection 'APEX3 Ver. 2016.5-0 (Bruker-AXS, 2016)'
_computing_data_reduction 'SAINT+ Ver. 2016.5-0 (Bruker-AXS, 2016)'
_computing_molecular_graphics 'Olex2 (Dolomanov et al., 2009)'
_computing_publication_material 'Olex2 (Dolomanov et al., 2009)'
_computing_structure_refinement 'ShelXL (Sheldrick, 2015)'
_computing_structure_solution 'XT (Sheldrick, 2015a)'
_diffrn_ambient_temperature 296.15
_diffrn_detector 'charge-coupled device (CCD) area detector'
_diffrn_detector_area_resol_mean 7.9
_diffrn_detector_type 'Bruker APEX II'
_diffrn_measured_fraction_theta_full 1.000
_diffrn_measured_fraction_theta_max 0.996
_diffrn_measurement_device 'three-circle diffractometer'
_diffrn_measurement_device_type 'Bruker APEX II Quazar'
_diffrn_measurement_method '0.5\% \w and 0.5\% \f scans'
_diffrn_radiation_collimation 'focusing mirrors'
_diffrn_radiation_detector 'Bruker APEX II'
_diffrn_radiation_monochromator 'mirror optics'
_diffrn_radiation_probe x-ray
_diffrn_radiation_type MoK\a
_diffrn_radiation_wavelength 0.71073
_diffrn_reflns_av_R_equivalents 0.1021
_diffrn_reflns_av_unetI/netI 0.0655
_diffrn_reflns_Laue_measured_fraction_full 1.000
_diffrn_reflns_Laue_measured_fraction_max 0.996
_diffrn_reflns_limit_h_max 12
_diffrn_reflns_limit_h_min -17
_diffrn_reflns_limit_k_max 17
_diffrn_reflns_limit_k_min -16
_diffrn_reflns_limit_l_max 28
_diffrn_reflns_limit_l_min -28
_diffrn_reflns_number 23781
_diffrn_reflns_point_group_measured_fraction_full 1.000
_diffrn_reflns_point_group_measured_fraction_max 0.996
_diffrn_reflns_theta_full 25.242
_diffrn_reflns_theta_max 26.099
_diffrn_reflns_theta_min 1.702
_diffrn_source 'microfocus sealed X-ray tube'
_diffrn_source_type 'Incoatec I\ms'
_exptl_absorpt_coefficient_mu 2.502
_exptl_absorpt_correction_T_max 0.87
_exptl_absorpt_correction_T_min 0.86
_exptl_absorpt_correction_type multi-scan
_exptl_absorpt_process_details 'SADABS-2016/2 (Krause et al., 2015) was used for absorption correction.'
_exptl_crystal_colour colourless
_exptl_crystal_colour_primary colourless
_exptl_crystal_density_diffrn 1.254
_exptl_crystal_density_method 'not measured'
_exptl_crystal_description block
_exptl_crystal_F_000 1374
_exptl_crystal_size_max 0.24
_exptl_crystal_size_mid 0.22
_exptl_crystal_size_min 0.2
_refine_diff_density_max 0.777
_refine_diff_density_min -0.905
_refine_diff_density_rms 0.091
_refine_ls_abs_structure_details
;
 Refined as an inversion twin.
;
_refine_ls_abs_structure_Flack 0.01(2)
_refine_ls_extinction_method none
_refine_ls_goodness_of_fit_ref 0.927
_refine_ls_hydrogen_treatment constr
_refine_ls_matrix_type full
_refine_ls_number_parameters 227
_refine_ls_number_reflns 5021
_refine_ls_number_restraints 18
_refine_ls_restrained_S_all 0.926
_refine_ls_R_factor_all 0.0389
_refine_ls_R_factor_gt 0.0277
_refine_ls_shift/su_max 0.001
_refine_ls_shift/su_mean 0.000
_refine_ls_structure_factor_coef Fsqd
_refine_ls_weighting_details 'w=1/[\s^2^(Fo^2^)+(0.0146P)^2^] where P=(Fo^2^+2Fc^2^)/3'
_refine_ls_weighting_scheme calc
_refine_ls_wR_factor_gt 0.0566
_refine_ls_wR_factor_ref 0.0598
_reflns_Friedel_coverage 0.774
_reflns_Friedel_fraction_full 1.000
_reflns_Friedel_fraction_max 0.996
_reflns_number_gt 4108
_reflns_number_total 5021
_reflns_threshold_expression 'I > 2\s(I)'
_cod_data_source_file c9dt00217k2.cif
_cod_data_source_block ww_a_sq
_cod_depositor_comments 'Adding full bibliography for 7049043--7049044.cif.'
_cod_original_cell_volume 3799.7(10)
_cod_database_code 7049043
_shelx_shelxl_version_number 2018/3
_shelx_space_group_comment
;
The symmetry employed for this shelxl refinement is uniquely defined
by the following loop, which should always be used as a source of
symmetry information in preference to the above space-group names.
They are only intended as comments.
;
_shelx_estimated_absorpt_t_max 0.597
_shelx_estimated_absorpt_t_min 0.562
_olex2_refinement_description
;
1. Twinned data refinement
 Scales: 0.99
 0.01
2. Fixed Uiso
 At 1.2 times of:
  All C(H) groups
3. Uiso/Uaniso restraints and constraints
Uanis(C13) \\sim Ueq, Uanis(O1) \\sim Ueq: with sigma of 0.01 and sigma for
terminal atoms of 0.02
Uanis(C9) \\sim Ueq: with sigma of 0.001 and sigma for terminal atoms of 0.002
4.a Aromatic/amide H refined with riding coordinates:
 C3(H3), C6(H6), C8(H8), C10(H10), C12(H12), C14(H14)
;
_olex2_submission_special_instructions 'No special instructions were received'

loop_
_space_group_symop_operation_xyz
'x, y, z'
'-y, x-y, z+1/3'
'-x+y, -x, z+2/3'
'y, x, -z'
'-x, -x+y, -z+1/3'
'x-y, -y, -z+2/3'

loop_
_atom_site_label
_atom_site_type_symbol
_atom_site_fract_x
_atom_site_fract_y
_atom_site_fract_z
_atom_site_U_iso_or_equiv
_atom_site_adp_type
_atom_site_occupancy
_atom_site_site_symmetry_order
_atom_site_calc_flag
_atom_site_refinement_flags_posn
_atom_site_refinement_flags_adp
Eu1 Eu 0.66626(3) 0.69514(3) 0.08980(2) 0.01285(8) Uani 1 1 d . .
O1 O 0.6037(4) 0.5210(3) 0.04823(18) 0.0246(13) Uani 1 1 d . U
O2 O 0.6765(4) 0.5096(4) -0.0366(2) 0.0257(12) Uani 1 1 d . .
O3 O 0.4202(5) 0.1857(4) 0.17416(18) 0.0270(11) Uani 1 1 d . .
O4 O 0.4909(5) 0.0773(5) 0.1761(2) 0.0510(17) Uani 1 1 d . .
O5 O 0.7317(4) -0.1207(4) 0.05338(19) 0.0275(13) Uani 1 1 d . .
O6 O 0.7258(5) -0.1764(4) -0.03829(19) 0.0318(12) Uani 1 1 d . .
O7 O 0.8786(5) 0.2778(5) -0.1726(2) 0.063(2) Uani 1 1 d . .
O8 O 0.9672(5) 0.1843(5) -0.1661(2) 0.0334(14) Uani 1 1 d . .
C1 C 0.6358(6) 0.4740(6) 0.0133(3) 0.0222(17) Uani 1 1 d . .
C2 C 0.6257(6) 0.3629(6) 0.0328(3) 0.0204(16) Uani 1 1 d . .
C3 C 0.5642(6) 0.3138(6) 0.0827(3) 0.0245(17) Uani 1 1 d . .
H3 H 0.530738 0.347247 0.103234 0.029 Uiso 1 1 calc R .
C4 C 0.5537(7) 0.2138(6) 0.1010(3) 0.0297(19) Uani 1 1 d . .
C5 C 0.4838(7) 0.1551(7) 0.1537(3) 0.0250(18) Uani 1 1 d . .
C6 C 0.6041(6) 0.1667(6) 0.0704(3) 0.0286(17) Uani 1 1 d . .
H6 H 0.597037 0.099915 0.083701 0.034 Uiso 1 1 calc R .
C7 C 0.6655(6) 0.2144(6) 0.0202(3) 0.0272(18) Uani 1 1 d . .
C8 C 0.6758(6) 0.3163(6) 0.0015(3) 0.0249(18) Uani 1 1 d . .
H8 H 0.716265 0.351367 -0.031878 0.030 Uiso 1 1 calc R .
C9 C 0.7201(6) 0.1593(6) -0.0122(3) 0.0280(18) Uani 1 1 d . U
C10 C 0.7138(7) 0.0606(6) 0.0085(3) 0.0277(18) Uani 1 1 d . .
H10 H 0.679922 0.031875 0.044217 0.033 Uiso 1 1 calc R .
C11 C 0.7562(6) 0.0055(6) -0.0224(3) 0.0222(17) Uani 1 1 d . .
C12 C 0.8154(6) 0.0514(6) -0.0738(3) 0.0291(19) Uani 1 1 d . .
H12 H 0.846752 0.015582 -0.094146 0.035 Uiso 1 1 calc R .
C13 C 0.8270(6) 0.1520(6) -0.0940(3) 0.0265(18) Uani 1 1 d . U
C14 C 0.7803(6) 0.2060(7) -0.0628(3) 0.0320(16) Uani 1 1 d . .
H14 H 0.789781 0.273769 -0.076213 0.038 Uiso 1 1 calc R .
C15 C 0.8958(7) 0.2070(7) -0.1477(3) 0.034(2) Uani 1 1 d . .
C16 C 0.7365(6) -0.1053(6) 0.0003(3) 0.0240(17) Uani 1 1 d . .

loop_
_atom_site_aniso_label
_atom_site_aniso_U_11
_atom_site_aniso_U_22
_atom_site_aniso_U_33
_atom_site_aniso_U_23
_atom_site_aniso_U_13
_atom_site_aniso_U_12
Eu1 0.01483(16) 0.01371(15) 0.01189(12) 0.00083(12) 0.00048(13) 0.00854(13)
O1 0.041(4) 0.022(2) 0.021(2) -0.0075(19) 0.000(2) 0.024(2)
O2 0.040(3) 0.019(3) 0.023(3) 0.012(2) 0.018(2) 0.018(3)
O3 0.036(3) 0.030(3) 0.023(2) 0.0052(19) 0.013(2) 0.022(3)
O4 0.083(4) 0.052(4) 0.045(3) 0.031(3) 0.043(3) 0.054(4)
O5 0.043(3) 0.024(3) 0.020(2) 0.007(2) 0.007(2) 0.020(2)
O6 0.044(4) 0.028(3) 0.033(3) -0.009(2) -0.001(3) 0.025(3)
O7 0.107(5) 0.077(6) 0.050(4) 0.052(3) 0.059(3) 0.079(5)
O8 0.038(4) 0.039(3) 0.037(3) 0.015(3) 0.015(3) 0.030(3)
C1 0.024(4) 0.007(3) 0.029(4) 0.003(3) 0.000(3) 0.004(3)
C2 0.031(4) 0.011(3) 0.021(4) 0.003(3) 0.004(3) 0.012(3)
C3 0.033(4) 0.022(4) 0.023(4) 0.004(3) 0.011(3) 0.017(4)
C4 0.040(5) 0.026(4) 0.022(4) 0.005(3) 0.008(4) 0.015(4)
C5 0.029(4) 0.020(4) 0.029(4) -0.002(3) 0.007(3) 0.015(4)
C6 0.045(5) 0.013(4) 0.030(4) 0.010(3) 0.021(3) 0.016(4)
C7 0.038(5) 0.017(4) 0.028(4) 0.008(3) 0.013(3) 0.014(3)
C8 0.031(5) 0.020(4) 0.025(4) 0.010(3) 0.013(4) 0.014(4)
C9 0.029(2) 0.028(2) 0.027(2) -0.0001(13) 0.0014(13) 0.0143(14)
C10 0.048(5) 0.017(4) 0.023(4) 0.006(3) 0.019(4) 0.020(4)
C11 0.029(4) 0.025(4) 0.017(4) 0.007(3) 0.004(3) 0.017(4)
C12 0.041(5) 0.027(4) 0.024(4) 0.003(3) 0.009(3) 0.021(4)
C13 0.037(4) 0.029(4) 0.020(4) 0.011(3) 0.015(3) 0.022(4)
C14 0.049(4) 0.024(5) 0.033(4) 0.006(4) 0.012(3) 0.026(4)
C15 0.042(6) 0.027(5) 0.032(4) 0.012(4) 0.017(4) 0.018(4)
C16 0.026(4) 0.020(4) 0.035(4) 0.005(3) 0.006(3) 0.019(3)

loop_
_atom_type_symbol
_atom_type_description
_atom_type_scat_dispersion_real
_atom_type_scat_dispersion_imag
_atom_type_scat_source
C C 0.0033 0.0016 'International Tables Vol C Tables 4.2.6.8 and 6.1.1.4'
H H 0.0000 0.0000 'International Tables Vol C Tables 4.2.6.8 and 6.1.1.4'
Eu Eu -0.1578 3.6682 'International Tables Vol C Tables 4.2.6.8 and 6.1.1.4'
O O 0.0106 0.0060 'International Tables Vol C Tables 4.2.6.8 and 6.1.1.4'

loop_
_geom_angle_atom_site_label_1
_geom_angle_atom_site_label_2
_geom_angle_atom_site_label_3
_geom_angle
_geom_angle_site_symmetry_1
_geom_angle_site_symmetry_3
O1 Eu1 Eu1 59.88(11) . 4
O1 Eu1 O2 80.19(17) . 4
O1 Eu1 O3 132.35(18) . 5_665
O1 Eu1 O4 82.49(18) . 5_665
O1 Eu1 O5 135.12(15) . 1_565
O1 Eu1 O6 78.94(18) . 4_655
O1 Eu1 O7 76.95(18) . 2_655
O1 Eu1 O8 125.38(17) . 2_655
O1 Eu1 C5 108.0(2) . 5_665
O1 Eu1 C15 101.7(2) . 2_655
O1 Eu1 C16 115.31(17) . 1_565
O2 Eu1 Eu1 66.97(11) 4 4
O2 Eu1 O3 77.38(16) 4 5_665
O2 Eu1 O4 77.42(19) 4 5_665
O2 Eu1 O7 142.87(18) 4 2_655
O2 Eu1 O8 153.08(17) 4 2_655
O2 Eu1 C5 77.78(19) 4 5_665
O2 Eu1 C15 159.0(2) 4 2_655
O2 Eu1 C16 68.20(18) 4 1_565
O3 Eu1 Eu1 139.80(10) 5_665 4
O3 Eu1 O4 51.87(18) 5_665 5_665
O3 Eu1 O8 78.23(17) 5_665 2_655
O3 Eu1 C5 26.03(19) 5_665 5_665
O3 Eu1 C15 86.48(19) 5_665 2_655
O3 Eu1 C16 94.29(17) 5_665 1_565
O4 Eu1 Eu1 131.08(15) 5_665 4
O4 Eu1 O8 96.2(2) 5_665 2_655
O4 Eu1 C5 25.97(19) 5_665 5_665
O4 Eu1 C15 82.1(2) 5_665 2_655
O4 Eu1 C16 136.69(19) 5_665 1_565
O5 Eu1 Eu1 75.66(10) 1_565 4
O5 Eu1 O2 76.98(18) 1_565 4
O5 Eu1 O3 78.83(16) 1_565 5_665
O5 Eu1 O4 128.14(18) 1_565 5_665
O5 Eu1 O7 138.69(17) 1_565 2_655
O5 Eu1 O8 87.27(16) 1_565 2_655
O5 Eu1 C5 104.20(19) 1_565 5_665
O5 Eu1 C15 113.2(2) 1_565 2_655
O5 Eu1 C16 19.81(16) 1_565 1_565
O6 Eu1 Eu1 52.35(11) 4_655 4
O6 Eu1 O2 118.36(15) 4_655 4
O6 Eu1 O3 148.5(2) 4_655 5_665
O6 Eu1 O4 152.7(2) 4_655 5_665
O6 Eu1 O5 78.8(2) 4_655 1_565
O6 Eu1 O7 85.4(2) 4_655 2_655
O6 Eu1 O8 78.80(17) 4_655 2_655
O6 Eu1 C5 163.67(19) 4_655 5_665
O6 Eu1 C15 82.3(2) 4_655 2_655
O6 Eu1 C16 70.10(19) 4_655 1_565
O7 Eu1 Eu1 122.47(16) 2_655 4
O7 Eu1 O3 97.12(19) 2_655 5_665
O7 Eu1 O4 70.9(2) 2_655 5_665
O7 Eu1 O8 52.08(17) 2_655 2_655
O7 Eu1 C5 82.0(2) 2_655 5_665
O7 Eu1 C15 26.1(2) 2_655 2_655
O7 Eu1 C16 148.69(19) 2_655 1_565
O8 Eu1 Eu1 130.23(13) 2_655 4
O8 Eu1 C5 85.3(2) 2_655 5_665
O8 Eu1 C15 26.1(2) 2_655 2_655
O8 Eu1 C16 102.58(18) 2_655 1_565
C5 Eu1 Eu1 143.96(16) 5_665 4
C5 Eu1 C15 81.8(2) 5_665 2_655
C5 Eu1 C16 117.5(2) 5_665 1_565
C15 Eu1 Eu1 132.19(17) 2_655 4
C15 Eu1 C16 127.1(2) 2_655 1_565
C16 Eu1 Eu1 56.07(13) 1_565 4
C1 O1 Eu1 139.6(4) . .
C1 O2 Eu1 130.0(5) . 4
C5 O3 Eu1 93.4(5) . 5_655
C5 O4 Eu1 93.1(5) . 5_655
C16 O5 Eu1 119.3(4) . 1_545
C16 O6 Eu1 166.5(4) . 4_545
C15 O7 Eu1 95.1(5) . 3_664
C15 O8 Eu1 91.0(5) . 3_664
O1 C1 O2 126.1(6) . .
O1 C1 C2 116.9(6) . .
O2 C1 C2 117.0(6) . .
C3 C2 C1 117.2(6) . .
C8 C2 C1 120.2(6) . .
C8 C2 C3 122.6(7) . .
C2 C3 H3 120.8 . .
C2 C3 C4 118.3(7) . .
C4 C3 H3 120.8 . .
C3 C4 C5 120.1(7) . .
C6 C4 C3 119.8(7) . .
C6 C4 C5 120.1(7) . .
O3 C5 Eu1 60.5(4) . 5_655
O3 C5 C4 119.5(7) . .
O4 C5 Eu1 60.9(4) . 5_655
O4 C5 O3 121.0(7) . .
O4 C5 C4 119.5(7) . .
C4 C5 Eu1 173.5(5) . 5_655
C4 C6 H6 118.7 . .
C4 C6 C7 122.7(7) . .
C7 C6 H6 118.7 . .
C6 C7 C8 117.4(7) . .
C6 C7 C9 120.8(6) . .
C8 C7 C9 121.8(6) . .
C2 C8 C7 119.2(6) . .
C2 C8 H8 120.4 . .
C7 C8 H8 120.4 . .
C10 C9 C7 121.3(6) . .
C14 C9 C7 120.9(7) . .
C14 C9 C10 117.8(7) . .
C9 C10 H10 119.1 . .
C11 C10 C9 121.9(6) . .
C11 C10 H10 119.1 . .
C10 C11 C12 120.3(6) . .
C10 C11 C16 118.3(6) . .
C12 C11 C16 121.4(6) . .
C11 C12 H12 120.6 . .
C11 C12 C13 118.9(7) . .
C13 C12 H12 120.6 . .
C12 C13 C14 120.3(6) . .
C12 C13 C15 120.2(7) . .
C14 C13 C15 119.4(7) . .
C9 C14 C13 120.6(8) . .
C9 C14 H14 119.7 . .
C13 C14 H14 119.7 . .
O7 C15 Eu1 58.8(4) . 3_664
O7 C15 C13 116.7(7) . .
O8 C15 Eu1 62.9(4) . 3_664
O8 C15 O7 121.5(7) . .
O8 C15 C13 121.8(7) . .
C13 C15 Eu1 173.5(6) . 3_664
O5 C16 Eu1 40.9(3) . 1_545
O5 C16 O6 125.3(6) . .
O5 C16 C11 118.9(6) . .
O6 C16 Eu1 85.1(4) . 1_545
O6 C16 C11 115.7(6) . .
C11 C16 Eu1 157.9(5) . 1_545

loop_
_geom_bond_atom_site_label_1
_geom_bond_atom_site_label_2
_geom_bond_distance
_geom_bond_site_symmetry_2
Eu1 Eu1 4.1853(7) 4
Eu1 O1 2.317(4) .
Eu1 O2 2.385(5) 4
Eu1 O3 2.465(4) 5_665
Eu1 O4 2.473(5) 5_665
Eu1 O5 2.386(4) 1_565
Eu1 O6 2.321(4) 4_655
Eu1 O7 2.441(5) 2_655
Eu1 O8 2.530(5) 2_655
Eu1 C5 2.826(8) 5_665
Eu1 C15 2.842(8) 2_655
Eu1 C16 3.179(7) 1_565
O1 C1 1.245(8) .
O2 C1 1.263(8) .
O3 C5 1.242(8) .
O4 C5 1.239(9) .
O5 C16 1.235(8) .
O6 C16 1.275(7) .
O7 C15 1.253(9) .
O8 C15 1.249(9) .
C1 C2 1.539(9) .
C2 C3 1.385(9) .
C2 C8 1.362(9) .
C3 H3 0.9300 .
C3 C4 1.381(10) .
C4 C5 1.508(10) .
C4 C6 1.361(10) .
C6 H6 0.9300 .
C6 C7 1.389(9) .
C7 C8 1.409(10) .
C7 C9 1.509(8) .
C8 H8 0.9300 .
C9 C10 1.406(10) .
C9 C14 1.388(9) .
C10 H10 0.9300 .
C10 C11 1.368(9) .
C11 C12 1.395(9) .
C11 C16 1.507(9) .
C12 H12 0.9300 .
C12 C13 1.398(9) .
C13 C14 1.403(10) .
C13 C15 1.510(9) .
C14 H14 0.9300 .

loop_
_geom_torsion_atom_site_label_1
_geom_torsion_atom_site_label_2
_geom_torsion_atom_site_label_3
_geom_torsion_atom_site_label_4
_geom_torsion
_geom_torsion_site_symmetry_1
_geom_torsion_site_symmetry_4
Eu1 O1 C1 O2 -49.4(11) . .
Eu1 O1 C1 C2 130.1(6) . .
Eu1 O2 C1 O1 -6.4(11) 4 .
Eu1 O2 C1 C2 174.1(4) 4 .
Eu1 O3 C5 O4 -7.6(8) 5_655 .
Eu1 O3 C5 C4 172.5(6) 5_655 .
Eu1 O4 C5 O3 7.6(8) 5_655 .
Eu1 O4 C5 C4 -172.5(6) 5_655 .
Eu1 O5 C16 O6 -11.6(11) 1_545 .
Eu1 O5 C16 C11 168.3(5) 1_545 .
Eu1 O6 C16 Eu1 0(2) 4_545 1_545
Eu1 O6 C16 O5 8(3) 4_545 .
Eu1 O6 C16 C11 -172(2) 4_545 .
Eu1 O7 C15 O8 -4.5(10) 3_664 .
Eu1 O7 C15 C13 174.6(6) 3_664 .
Eu1 O8 C15 O7 4.3(9) 3_664 .
Eu1 O8 C15 C13 -174.8(7) 3_664 .
O1 C1 C2 C3 11.3(10) . .
O1 C1 C2 C8 -169.0(6) . .
O2 C1 C2 C3 -169.2(7) . .
O2 C1 C2 C8 10.6(10) . .
C1 C2 C3 C4 179.8(7) . .
C1 C2 C8 C7 180.0(7) . .
C2 C3 C4 C5 -177.7(7) . .
C2 C3 C4 C6 0.5(12) . .
C3 C2 C8 C7 -0.3(11) . .
C3 C4 C5 O3 12.9(11) . .
C3 C4 C5 O4 -167.0(8) . .
C3 C4 C6 C7 -0.9(12) . .
C4 C6 C7 C8 0.7(11) . .
C4 C6 C7 C9 179.8(7) . .
C5 C4 C6 C7 177.3(7) . .
C6 C4 C5 O3 -165.2(7) . .
C6 C4 C5 O4 14.9(12) . .
C6 C7 C8 C2 -0.1(11) . .
C6 C7 C9 C10 -2.3(11) . .
C6 C7 C9 C14 179.1(7) . .
C7 C9 C10 C11 175.4(7) . .
C7 C9 C14 C13 -177.4(7) . .
C8 C2 C3 C4 0.1(11) . .
C8 C7 C9 C10 176.8(8) . .
C8 C7 C9 C14 -1.8(11) . .
C9 C7 C8 C2 -179.3(6) . .
C9 C10 C11 C12 5.3(12) . .
C9 C10 C11 C16 -174.4(7) . .
C10 C9 C14 C13 4.0(11) . .
C10 C11 C12 C13 -2.4(11) . .
C10 C11 C16 Eu1 -11.9(17) . 1_545
C10 C11 C16 O5 -32.7(11) . .
C10 C11 C16 O6 147.2(7) . .
C11 C12 C13 C14 0.5(11) . .
C11 C12 C13 C15 176.8(7) . .
C12 C11 C16 Eu1 168.3(10) . 1_545
C12 C11 C16 O5 147.6(7) . .
C12 C11 C16 O6 -32.5(10) . .
C12 C13 C14 C9 -1.4(11) . .
C12 C13 C15 O7 161.0(8) . .
C12 C13 C15 O8 -19.9(12) . .
C14 C9 C10 C11 -6.0(12) . .
C14 C13 C15 O7 -22.7(11) . .
C14 C13 C15 O8 156.4(8) . .
C15 C13 C14 C9 -177.7(7) . .
C16 C11 C12 C13 177.3(7) . .

loop_
_twin_individual_id
_twin_individual_mass_fraction_refined
1 0.99
2 0.01
